data_4131181
loop_
_publ_author_name
'Courtemanche, Marc-Andr\'e'
'Transue, Wesley J.'
'Cummins, Christopher C.'

_publ_section_title
;
 Phosphinidene Reactivity of a Transient Vanadium P\\tb N Complex.
;
_journal_issue 50
_journal_name_full 'Journal of the American Chemical Society'
_journal_page_first 16220
_journal_page_last 16223
_journal_paper_doi 10.1021/jacs.6b10545
_journal_volume 138
_journal_year 2016
_chemical_formula_sum 'C72 H108 N8 P2 V2'
_chemical_formula_weight 1249.48
_space_group_crystal_system monoclinic
_space_group_IT_number 15
_space_group_name_Hall '-C 2yc'
_space_group_name_H-M_alt 'C 1 2/c 1'
_atom_sites_solution_hydrogens geom
_atom_sites_solution_primary direct
_atom_sites_solution_secondary difmap
_audit_creation_method SHELXL-2014/7
_cell_angle_alpha 90
_cell_angle_beta 97.0110(10)
_cell_angle_gamma 90
_cell_formula_units_Z 4
_cell_length_a 12.1402(6)
_cell_length_b 17.3686(10)
_cell_length_c 34.052(2)
_cell_measurement_reflns_used 9819
_cell_measurement_temperature 100(2)
_cell_measurement_theta_max 30.56
_cell_measurement_theta_min 2.35
_cell_volume 7126.5(7)
_computing_cell_refinement 'SAINT 7.46A (Bruker-AXS, 2011)'
_computing_data_collection 'APEX2 v2011.4.0 (Bruker-AXS, 2011)'
_computing_data_reduction 'SAINT 7.46A (Bruker-AXS, 2011)'
_computing_molecular_graphics 'Bruker SHELXTL'
_computing_publication_material 'Bruker SHELXTL'
_computing_structure_refinement 'SHELXL-2014/7 (Sheldrick, 2014)'
_computing_structure_solution 'SHELXS-97 (Sheldrick, 2008)'
_diffrn_ambient_temperature 100(2)
_diffrn_detector_area_resol_mean 8.3
_diffrn_measured_fraction_theta_full 0.999
_diffrn_measured_fraction_theta_max 0.998
_diffrn_measurement_device_type 'Bruker Smart APEX2 CCD'
_diffrn_measurement_method '\f and \w scans'
_diffrn_radiation_type MoK\a
_diffrn_radiation_wavelength 0.71073
_diffrn_reflns_av_R_equivalents 0.0365
_diffrn_reflns_av_unetI/netI 0.0195
_diffrn_reflns_Laue_measured_fraction_full 0.999
_diffrn_reflns_Laue_measured_fraction_max 0.998
_diffrn_reflns_limit_h_max 17
_diffrn_reflns_limit_h_min -15
_diffrn_reflns_limit_k_max 24
_diffrn_reflns_limit_k_min -24
_diffrn_reflns_limit_l_max 48
_diffrn_reflns_limit_l_min -48
_diffrn_reflns_number 108188
_diffrn_reflns_point_group_measured_fraction_full 0.999
_diffrn_reflns_point_group_measured_fraction_max 0.998
_diffrn_reflns_theta_full 25.242
_diffrn_reflns_theta_max 30.567
_diffrn_reflns_theta_min 2.057
_diffrn_source 'I\mS micro-focus sealed tube, multilayer optics'
_exptl_absorpt_coefficient_mu 0.352
_exptl_absorpt_correction_type multi-scan
_exptl_absorpt_process_details 'SADABS (Sheldrick, 2009)'
_exptl_crystal_colour red
_exptl_crystal_density_diffrn 1.165
_exptl_crystal_density_method 'not measured'
_exptl_crystal_description block
_exptl_crystal_F_000 2688
_exptl_crystal_size_max 0.250
_exptl_crystal_size_mid 0.167
_exptl_crystal_size_min 0.143
_exptl_transmission_factor_max 0.7461
_exptl_transmission_factor_min 0.7004
_refine_diff_density_max 0.446
_refine_diff_density_min -0.372
_refine_diff_density_rms 0.059
_refine_ls_extinction_method none
_refine_ls_goodness_of_fit_ref 1.024
_refine_ls_hydrogen_treatment constr
_refine_ls_matrix_type full
_refine_ls_number_parameters 425
_refine_ls_number_reflns 10907
_refine_ls_number_restraints 720
_refine_ls_restrained_S_all 1.056
_refine_ls_R_factor_all 0.0484
_refine_ls_R_factor_gt 0.0405
_refine_ls_shift/su_max 0.001
_refine_ls_shift/su_mean 0.000
_refine_ls_structure_factor_coef Fsqd
_refine_ls_weighting_details 'w=1/[\s^2^(Fo^2^)+(0.0551P)^2^+7.8655P] where P=(Fo^2^+2Fc^2^)/3'
_refine_ls_weighting_scheme calc
_refine_ls_wR_factor_gt 0.1047
_refine_ls_wR_factor_ref 0.1119
_reflns_Friedel_coverage 0.000
_reflns_number_gt 9347
_reflns_number_total 10907
_reflns_threshold_expression 'I > 2\s(I)'
_cod_data_source_file ja6b10545_si_004.cif
_cod_data_source_block X8_16038
_cod_original_sg_symbol_H-M 'C 2/c'
_cod_database_code 4131181
_shelx_shelxl_version_number 2014/7
_shelx_space_group_comment
; 
The symmetry employed for this shelxl refinement is uniquely defined 
by the following loop, which should always be used as a source of 
symmetry information in preference to the above space-group names. 
They are only intended as comments. 
;
_shelx_estimated_absorpt_t_min 0.917
_shelx_estimated_absorpt_t_max 0.951

loop_
_space_group_symop_operation_xyz
'x, y, z'
'-x, y, -z+1/2'
'x+1/2, y+1/2, z'
'-x+1/2, y+1/2, -z+1/2'
'-x, -y, -z'
'x, -y, z-1/2'
'-x+1/2, -y+1/2, -z'
'x+1/2, -y+1/2, z-1/2'

loop_
_atom_site_label
_atom_site_type_symbol
_atom_site_fract_x
_atom_site_fract_y
_atom_site_fract_z
_atom_site_U_iso_or_equiv
_atom_site_adp_type
_atom_site_occupancy
_atom_site_site_symmetry_order
_atom_site_calc_flag
_atom_site_refinement_flags_posn
_atom_site_refinement_flags_adp
_atom_site_refinement_flags_occupancy
_atom_site_disorder_assembly
_atom_site_disorder_group
V1 V 0.85399(2) 0.49304(2) 0.34146(2) 0.01505(6) Uani 1 1 d . U . . .
P1 P 1.04306(3) 0.48214(2) 0.27832(2) 0.02704(8) Uani 1 1 d . U . . .
N4 N 0.94195(9) 0.48622(6) 0.30666(3) 0.0206(2) Uani 1 1 d . U . . .
N1 N 0.73146(8) 0.55388(6) 0.32092(3) 0.01786(18) Uani 1 1 d . U . . .
C11 C 0.62740(9) 0.53342(7) 0.33436(3) 0.0187(2) Uani 1 1 d . U . . .
C12 C 0.56056(10) 0.47562(8) 0.31558(4) 0.0226(2) Uani 1 1 d . U . . .
H12 H 0.5840 0.4498 0.2934 0.027 Uiso 1 1 calc R U . . .
C13 C 0.46036(11) 0.45493(9) 0.32859(4) 0.0272(3) Uani 1 1 d . U . . .
C14 C 0.42603(11) 0.49450(9) 0.36060(4) 0.0288(3) Uani 1 1 d . U . . .
H14 H 0.3574 0.4813 0.3695 0.035 Uiso 1 1 calc R U . . .
C15 C 0.49002(10) 0.55285(9) 0.37967(4) 0.0262(3) Uani 1 1 d . U . . .
C16 C 0.59147(10) 0.57145(8) 0.36664(4) 0.0213(2) Uani 1 1 d . U . . .
H16 H 0.6366 0.6105 0.3799 0.026 Uiso 1 1 calc R U . . .
C131 C 0.39171(14) 0.39020(11) 0.30885(5) 0.0409(4) Uani 1 1 d . U . . .
H13A H 0.4037 0.3434 0.3249 0.061 Uiso 1 1 calc R U . . .
H13B H 0.4139 0.3808 0.2825 0.061 Uiso 1 1 calc R U . . .
H13C H 0.3130 0.4043 0.3063 0.061 Uiso 1 1 calc R U . . .
C151 C 0.45100(13) 0.59594(11) 0.41390(5) 0.0378(4) Uani 1 1 d . U . . .
H15A H 0.4068 0.6406 0.4039 0.057 Uiso 1 1 calc R U . . .
H15B H 0.5154 0.6134 0.4318 0.057 Uiso 1 1 calc R U . . .
H15C H 0.4055 0.5618 0.4282 0.057 Uiso 1 1 calc R U . . .
C17 C 0.72164(10) 0.61228(8) 0.28799(4) 0.0234(2) Uani 1 1 d . U . . .
C171 C 0.83434(12) 0.64992(8) 0.28539(4) 0.0289(3) Uani 1 1 d . U . . .
H17A H 0.8619 0.6729 0.3110 0.043 Uiso 1 1 calc R U . . .
H17B H 0.8264 0.6900 0.2650 0.043 Uiso 1 1 calc R U . . .
H17C H 0.8870 0.6109 0.2785 0.043 Uiso 1 1 calc R U . . .
C172 C 0.68183(12) 0.57298(10) 0.24852(4) 0.0320(3) Uani 1 1 d . U . . .
H17D H 0.7330 0.5312 0.2439 0.048 Uiso 1 1 calc R U . . .
H17E H 0.6797 0.6107 0.2270 0.048 Uiso 1 1 calc R U . . .
H17F H 0.6073 0.5519 0.2494 0.048 Uiso 1 1 calc R U . . .
C173 C 0.63878(14) 0.67518(9) 0.29589(5) 0.0379(4) Uani 1 1 d . U . . .
H17G H 0.5655 0.6521 0.2969 0.057 Uiso 1 1 calc R U . . .
H17H H 0.6342 0.7135 0.2746 0.057 Uiso 1 1 calc R U . . .
H17I H 0.6636 0.7002 0.3212 0.057 Uiso 1 1 calc R U . . .
N2 N 0.81292(8) 0.39165(6) 0.35294(3) 0.01789(18) Uani 1 1 d . U . . .
C21 C 0.79650(10) 0.37594(7) 0.39333(3) 0.0188(2) Uani 1 1 d . U . . .
C22 C 0.88185(10) 0.34599(7) 0.42013(4) 0.0212(2) Uani 1 1 d . U . . .
H22 H 0.9525 0.3370 0.4117 0.025 Uiso 1 1 calc R U . . .
C23 C 0.86549(11) 0.32896(8) 0.45900(4) 0.0234(2) Uani 1 1 d . U . . .
C24 C 0.76155(11) 0.34330(8) 0.47103(4) 0.0264(3) Uani 1 1 d . U . . .
H24 H 0.7495 0.3321 0.4975 0.032 Uiso 1 1 calc R U . . .
C25 C 0.67526(11) 0.37365(8) 0.44495(4) 0.0263(3) Uani 1 1 d . U . . .
C26 C 0.69337(10) 0.38958(7) 0.40606(4) 0.0222(2) Uani 1 1 d . U . . .
H26 H 0.6347 0.4100 0.3880 0.027 Uiso 1 1 calc R U . . .
C231 C 0.95916(12) 0.29553(9) 0.48697(4) 0.0300(3) Uani 1 1 d . U . . .
H23A H 0.9326 0.2838 0.5124 0.045 Uiso 1 1 calc R U . . .
H23B H 1.0200 0.3329 0.4911 0.045 Uiso 1 1 calc R U . . .
H23C H 0.9858 0.2482 0.4756 0.045 Uiso 1 1 calc R U . . .
C251 C 0.56249(13) 0.38805(11) 0.45792(5) 0.0388(4) Uani 1 1 d . U . . .
H25A H 0.5134 0.3446 0.4499 0.058 Uiso 1 1 calc R U . . .
H25B H 0.5310 0.4354 0.4455 0.058 Uiso 1 1 calc R U . . .
H25C H 0.5699 0.3935 0.4868 0.058 Uiso 1 1 calc R U . . .
C27 C 0.81004(12) 0.32138(7) 0.32696(4) 0.0258(3) Uani 1 1 d . U . . .
C271 C 0.78361(14) 0.34497(9) 0.28384(4) 0.0315(3) Uani 1 1 d . U . . .
H27A H 0.7152 0.3755 0.2805 0.047 Uiso 1 1 calc R U . . .
H27B H 0.7738 0.2988 0.2672 0.047 Uiso 1 1 calc R U . . .
H27C H 0.8448 0.3759 0.2760 0.047 Uiso 1 1 calc R U . . .
C272 C 0.92322(19) 0.28138(12) 0.33170(6) 0.0569(6) Uani 1 1 d . U . . .
H27D H 0.9808 0.3184 0.3267 0.085 Uiso 1 1 calc R U . . .
H27E H 0.9222 0.2388 0.3128 0.085 Uiso 1 1 calc R U . . .
H27F H 0.9392 0.2612 0.3587 0.085 Uiso 1 1 calc R U . . .
C273 C 0.7207(2) 0.26607(12) 0.33705(6) 0.0642(7) Uani 1 1 d . U . . .
H27G H 0.7374 0.2495 0.3646 0.096 Uiso 1 1 calc R U . . .
H27H H 0.7186 0.2211 0.3196 0.096 Uiso 1 1 calc R U . . .
H27I H 0.6485 0.2920 0.3334 0.096 Uiso 1 1 calc R U . . .
N3 N 0.93050(8) 0.53962(6) 0.38700(3) 0.01796(18) Uani 1 1 d D U . . .
C31 C 0.86582(10) 0.58979(7) 0.40871(4) 0.0214(2) Uani 1 1 d . U . . .
C32 C 0.85200(11) 0.66734(8) 0.39822(4) 0.0285(3) Uani 1 1 d . U . . .
H32 H 0.8866 0.6870 0.3767 0.034 Uiso 1 1 calc R U . . .
C33 C 0.78838(13) 0.71621(10) 0.41877(5) 0.0400(4) Uani 1 1 d . U . . .
C34 C 0.74124(14) 0.68704(12) 0.45074(5) 0.0466(5) Uani 1 1 d . U . . .
H34 H 0.6991 0.7203 0.4653 0.056 Uiso 1 1 calc R U . . .
C35 C 0.75403(13) 0.61050(12) 0.46199(5) 0.0405(4) Uani 1 1 d . U . . .
C36 C 0.81649(11) 0.56130(9) 0.44059(4) 0.0273(3) Uani 1 1 d . U . . .
H36 H 0.8251 0.5086 0.4478 0.033 Uiso 1 1 calc R U . . .
C331 C 0.76862(19) 0.79830(11) 0.40541(7) 0.0604(6) Uani 1 1 d . U . . .
H33A H 0.7168 0.7992 0.3810 0.091 Uiso 1 1 calc R U . . .
H33B H 0.8391 0.8217 0.4006 0.091 Uiso 1 1 calc R U . . .
H33C H 0.7370 0.8274 0.4260 0.091 Uiso 1 1 calc R U . . .
C351 C 0.70199(18) 0.57925(18) 0.49674(5) 0.0663(7) Uani 1 1 d . U . . .
H35A H 0.7570 0.5795 0.5203 0.099 Uiso 1 1 calc R U . . .
H35B H 0.6765 0.5264 0.4910 0.099 Uiso 1 1 calc R U . . .
H35C H 0.6387 0.6116 0.5014 0.099 Uiso 1 1 calc R U . . .
C37 C 1.05263(10) 0.54167(8) 0.40085(5) 0.0299(3) Uani 1 1 d D U . . .
C371 C 1.1074(7) 0.4686(4) 0.3885(3) 0.0238(12) Uani 0.559(7) 1 d D U P A 1
H37A H 1.0939 0.4632 0.3596 0.036 Uiso 0.559(7) 1 calc R U P A 1
H37B H 1.0762 0.4241 0.4009 0.036 Uiso 0.559(7) 1 calc R U P A 1
H37C H 1.1875 0.4712 0.3968 0.036 Uiso 0.559(7) 1 calc R U P A 1
C372 C 1.1036(2) 0.61739(18) 0.39569(14) 0.0379(9) Uani 0.559(7) 1 d D U P A 1
H37D H 1.0960 0.6305 0.3675 0.057 Uiso 0.559(7) 1 calc R U P A 1
H37E H 1.1825 0.6155 0.4061 0.057 Uiso 0.559(7) 1 calc R U P A 1
H37F H 1.0663 0.6565 0.4101 0.057 Uiso 0.559(7) 1 calc R U P A 1
C373 C 1.0641(3) 0.5260(2) 0.44911(8) 0.0291(7) Uani 0.559(7) 1 d D U P A 1
H37G H 1.1426 0.5273 0.4600 0.044 Uiso 0.559(7) 1 calc R U P A 1
H37H H 1.0327 0.4755 0.4541 0.044 Uiso 0.559(7) 1 calc R U P A 1
H37I H 1.0237 0.5661 0.4617 0.044 Uiso 0.559(7) 1 calc R U P A 1
C374 C 1.1104(10) 0.4741(7) 0.3845(4) 0.034(2) Uani 0.441(7) 1 d D U P A 2
H37J H 1.1797 0.4635 0.4015 0.051 Uiso 0.441(7) 1 calc R U P A 2
H37K H 1.1268 0.4862 0.3577 0.051 Uiso 0.441(7) 1 calc R U P A 2
H37L H 1.0621 0.4288 0.3837 0.051 Uiso 0.441(7) 1 calc R U P A 2
C375 C 1.0847(3) 0.5634(4) 0.43989(14) 0.0413(13) Uani 0.441(7) 1 d D U P A 2
H37M H 1.0559 0.6150 0.4444 0.062 Uiso 0.441(7) 1 calc R U P A 2
H37N H 1.1659 0.5640 0.4451 0.062 Uiso 0.441(7) 1 calc R U P A 2
H37O H 1.0549 0.5267 0.4577 0.062 Uiso 0.441(7) 1 calc R U P A 2
C376 C 1.1031(3) 0.6045(2) 0.37035(17) 0.0353(12) Uani 0.441(7) 1 d D U P A 2
H37P H 1.0714 0.6556 0.3740 0.053 Uiso 0.441(7) 1 calc R U P A 2
H37Q H 1.0833 0.5878 0.3429 0.053 Uiso 0.441(7) 1 calc R U P A 2
H37R H 1.1840 0.6070 0.3763 0.053 Uiso 0.441(7) 1 calc R U P A 2

loop_
_atom_site_aniso_label
_atom_site_aniso_U_11
_atom_site_aniso_U_22
_atom_site_aniso_U_33
_atom_site_aniso_U_23
_atom_site_aniso_U_13
_atom_site_aniso_U_12
V1 0.01473(9) 0.01734(10) 0.01389(9) 0.00168(6) 0.00500(6) 0.00198(6)
P1 0.02018(15) 0.0438(2) 0.01901(16) 0.00155(13) 0.00997(12) 0.00189(13)
N4 0.0200(5) 0.0253(5) 0.0177(5) 0.0018(4) 0.0073(4) 0.0016(4)
N1 0.0164(4) 0.0198(5) 0.0179(4) 0.0033(4) 0.0040(3) 0.0022(3)
C11 0.0155(5) 0.0222(5) 0.0184(5) 0.0036(4) 0.0024(4) 0.0027(4)
C12 0.0205(5) 0.0268(6) 0.0201(5) 0.0009(4) 0.0009(4) -0.0002(4)
C13 0.0193(5) 0.0330(7) 0.0284(6) 0.0049(5) -0.0013(4) -0.0033(5)
C14 0.0154(5) 0.0413(8) 0.0302(7) 0.0077(6) 0.0044(5) 0.0012(5)
C15 0.0196(5) 0.0362(7) 0.0234(6) 0.0030(5) 0.0057(4) 0.0071(5)
C16 0.0175(5) 0.0263(6) 0.0202(5) 0.0006(4) 0.0022(4) 0.0039(4)
C131 0.0325(8) 0.0463(9) 0.0424(9) 0.0003(7) -0.0018(6) -0.0154(7)
C151 0.0295(7) 0.0546(10) 0.0318(7) -0.0011(7) 0.0139(6) 0.0121(7)
C17 0.0228(6) 0.0241(6) 0.0240(6) 0.0095(5) 0.0055(4) 0.0049(4)
C171 0.0289(6) 0.0268(6) 0.0317(7) 0.0119(5) 0.0066(5) 0.0001(5)
C172 0.0295(7) 0.0459(8) 0.0204(6) 0.0090(6) 0.0017(5) -0.0012(6)
C173 0.0391(8) 0.0310(7) 0.0464(9) 0.0176(7) 0.0173(7) 0.0152(6)
N2 0.0213(4) 0.0170(4) 0.0165(4) 0.0011(3) 0.0068(3) 0.0015(3)
C21 0.0213(5) 0.0180(5) 0.0181(5) 0.0024(4) 0.0059(4) 0.0001(4)
C22 0.0199(5) 0.0214(6) 0.0230(6) 0.0036(4) 0.0054(4) 0.0015(4)
C23 0.0245(6) 0.0232(6) 0.0223(6) 0.0056(4) 0.0027(4) 0.0015(4)
C24 0.0286(6) 0.0310(7) 0.0208(6) 0.0079(5) 0.0076(5) 0.0028(5)
C25 0.0243(6) 0.0324(7) 0.0239(6) 0.0078(5) 0.0104(5) 0.0034(5)
C26 0.0208(5) 0.0256(6) 0.0211(5) 0.0065(4) 0.0062(4) 0.0027(4)
C231 0.0309(7) 0.0341(7) 0.0241(6) 0.0060(5) 0.0000(5) 0.0060(5)
C251 0.0294(7) 0.0572(10) 0.0333(8) 0.0186(7) 0.0177(6) 0.0121(7)
C27 0.0366(7) 0.0184(6) 0.0233(6) -0.0024(4) 0.0077(5) 0.0009(5)
C271 0.0454(8) 0.0266(7) 0.0223(6) -0.0062(5) 0.0037(5) 0.0026(6)
C272 0.0728(13) 0.0530(11) 0.0417(10) -0.0182(8) -0.0059(9) 0.0416(10)
C273 0.1090(18) 0.0431(10) 0.0478(11) -0.0208(9) 0.0389(11) -0.0457(12)
N3 0.0147(4) 0.0193(5) 0.0199(5) 0.0011(4) 0.0024(3) 0.0019(3)
C31 0.0182(5) 0.0246(6) 0.0206(5) -0.0050(4) -0.0010(4) 0.0036(4)
C32 0.0276(6) 0.0240(6) 0.0319(7) -0.0074(5) -0.0050(5) 0.0044(5)
C33 0.0352(8) 0.0360(8) 0.0446(9) -0.0221(7) -0.0123(6) 0.0143(6)
C34 0.0329(8) 0.0634(11) 0.0408(9) -0.0328(8) -0.0069(6) 0.0196(7)
C35 0.0274(7) 0.0706(12) 0.0232(7) -0.0173(7) 0.0013(5) 0.0087(7)
C36 0.0232(6) 0.0402(8) 0.0183(5) -0.0050(5) 0.0013(4) 0.0034(5)
C331 0.0619(12) 0.0339(9) 0.0780(15) -0.0245(9) -0.0214(11) 0.0222(8)
C351 0.0498(11) 0.125(2) 0.0267(8) -0.0114(11) 0.0162(8) 0.0142(12)
C37 0.0155(5) 0.0236(6) 0.0487(8) -0.0038(6) -0.0038(5) 0.0016(4)
C371 0.014(2) 0.033(2) 0.024(2) -0.0040(17) 0.0023(15) 0.0067(16)
C372 0.0218(12) 0.0350(15) 0.056(3) 0.0087(14) 0.0021(12) -0.0065(10)
C373 0.0216(12) 0.0391(18) 0.0252(12) -0.0020(12) -0.0031(9) 0.0049(11)
C374 0.024(4) 0.045(4) 0.034(4) -0.001(3) 0.007(3) 0.009(3)
C375 0.0235(17) 0.058(3) 0.040(2) -0.022(2) -0.0073(14) 0.0074(18)
C376 0.0170(13) 0.0274(16) 0.062(3) 0.0103(17) 0.0056(15) -0.0055(11)

loop_
_atom_type_symbol
_atom_type_description
_atom_type_scat_dispersion_real
_atom_type_scat_dispersion_imag
_atom_type_scat_source
C C 0.0033 0.0016 'International Tables Vol C Tables 4.2.6.8 and 6.1.1.4'
H H 0.0000 0.0000 'International Tables Vol C Tables 4.2.6.8 and 6.1.1.4'
N N 0.0061 0.0033 'International Tables Vol C Tables 4.2.6.8 and 6.1.1.4'
P P 0.1023 0.0942 'International Tables Vol C Tables 4.2.6.8 and 6.1.1.4'
V V 0.3005 0.5294 'International Tables Vol C Tables 4.2.6.8 and 6.1.1.4'

loop_
_geom_angle_atom_site_label_1
_geom_angle_atom_site_label_2
_geom_angle_atom_site_label_3
_geom_angle
_geom_angle_site_symmetry_3
N4 V1 N2 106.58(5) .
N4 V1 N1 108.39(5) .
N2 V1 N1 112.55(4) .
N4 V1 N3 108.39(5) .
N2 V1 N3 110.23(4) .
N1 V1 N3 110.53(4) .
N4 P1 P1 102.50(4) 2_755
P1 N4 V1 171.20(8) .
C11 N1 C17 114.23(9) .
C11 N1 V1 115.22(7) .
C17 N1 V1 129.79(8) .
C12 C11 C16 118.73(11) .
C12 C11 N1 121.02(11) .
C16 C11 N1 120.25(11) .
C13 C12 C11 121.45(12) .
C13 C12 H12 119.3 .
C11 C12 H12 119.3 .
C12 C13 C14 118.54(13) .
C12 C13 C131 120.51(14) .
C14 C13 C131 120.95(13) .
C15 C14 C13 121.45(12) .
C15 C14 H14 119.3 .
C13 C14 H14 119.3 .
C14 C15 C16 118.98(12) .
C14 C15 C151 120.85(13) .
C16 C15 C151 120.18(13) .
C11 C16 C15 120.84(12) .
C11 C16 H16 119.6 .
C15 C16 H16 119.6 .
C13 C131 H13A 109.5 .
C13 C131 H13B 109.5 .
H13A C131 H13B 109.5 .
C13 C131 H13C 109.5 .
H13A C131 H13C 109.5 .
H13B C131 H13C 109.5 .
C15 C151 H15A 109.5 .
C15 C151 H15B 109.5 .
H15A C151 H15B 109.5 .
C15 C151 H15C 109.5 .
H15A C151 H15C 109.5 .
H15B C151 H15C 109.5 .
N1 C17 C171 109.94(10) .
N1 C17 C173 110.10(10) .
C171 C17 C173 108.48(12) .
N1 C17 C172 109.93(11) .
C171 C17 C172 109.18(11) .
C173 C17 C172 109.18(12) .
C17 C171 H17A 109.5 .
C17 C171 H17B 109.5 .
H17A C171 H17B 109.5 .
C17 C171 H17C 109.5 .
H17A C171 H17C 109.5 .
H17B C171 H17C 109.5 .
C17 C172 H17D 109.5 .
C17 C172 H17E 109.5 .
H17D C172 H17E 109.5 .
C17 C172 H17F 109.5 .
H17D C172 H17F 109.5 .
H17E C172 H17F 109.5 .
C17 C173 H17G 109.5 .
C17 C173 H17H 109.5 .
H17G C173 H17H 109.5 .
C17 C173 H17I 109.5 .
H17G C173 H17I 109.5 .
H17H C173 H17I 109.5 .
C21 N2 C27 114.32(10) .
C21 N2 V1 116.51(8) .
C27 N2 V1 128.58(8) .
C26 C21 C22 118.90(11) .
C26 C21 N2 119.94(11) .
C22 C21 N2 121.15(10) .
C23 C22 C21 121.32(11) .
C23 C22 H22 119.3 .
C21 C22 H22 119.3 .
C22 C23 C24 118.65(11) .
C22 C23 C231 119.84(12) .
C24 C23 C231 121.51(12) .
C25 C24 C23 121.16(12) .
C25 C24 H24 119.4 .
C23 C24 H24 119.4 .
C24 C25 C26 119.13(12) .
C24 C25 C251 121.00(12) .
C26 C25 C251 119.86(12) .
C21 C26 C25 120.83(12) .
C21 C26 H26 119.6 .
C25 C26 H26 119.6 .
C23 C231 H23A 109.5 .
C23 C231 H23B 109.5 .
H23A C231 H23B 109.5 .
C23 C231 H23C 109.5 .
H23A C231 H23C 109.5 .
H23B C231 H23C 109.5 .
C25 C251 H25A 109.5 .
C25 C251 H25B 109.5 .
H25A C251 H25B 109.5 .
C25 C251 H25C 109.5 .
H25A C251 H25C 109.5 .
H25B C251 H25C 109.5 .
N2 C27 C273 110.22(12) .
N2 C27 C271 109.64(11) .
C273 C27 C271 108.45(14) .
N2 C27 C272 110.47(12) .
C273 C27 C272 110.23(17) .
C271 C27 C272 107.77(13) .
C27 C271 H27A 109.5 .
C27 C271 H27B 109.5 .
H27A C271 H27B 109.5 .
C27 C271 H27C 109.5 .
H27A C271 H27C 109.5 .
H27B C271 H27C 109.5 .
C27 C272 H27D 109.5 .
C27 C272 H27E 109.5 .
H27D C272 H27E 109.5 .
C27 C272 H27F 109.5 .
H27D C272 H27F 109.5 .
H27E C272 H27F 109.5 .
C27 C273 H27G 109.5 .
C27 C273 H27H 109.5 .
H27G C273 H27H 109.5 .
C27 C273 H27I 109.5 .
H27G C273 H27I 109.5 .
H27H C273 H27I 109.5 .
C31 N3 C37 113.89(10) .
C31 N3 V1 115.92(7) .
C37 N3 V1 129.50(9) .
C36 C31 C32 119.45(12) .
C36 C31 N3 119.97(12) .
C32 C31 N3 120.59(12) .
C33 C32 C31 121.03(15) .
C33 C32 H32 119.5 .
C31 C32 H32 119.5 .
C34 C33 C32 118.65(16) .
C34 C33 C331 121.14(16) .
C32 C33 C331 120.18(19) .
C33 C34 C35 121.62(14) .
C33 C34 H34 119.2 .
C35 C34 H34 119.2 .
C34 C35 C36 119.29(16) .
C34 C35 C351 121.19(17) .
C36 C35 C351 119.51(19) .
C31 C36 C35 119.94(15) .
C31 C36 H36 120.0 .
C35 C36 H36 120.0 .
C33 C331 H33A 109.5 .
C33 C331 H33B 109.5 .
H33A C331 H33B 109.5 .
C33 C331 H33C 109.5 .
H33A C331 H33C 109.5 .
H33B C331 H33C 109.5 .
C35 C351 H35A 109.5 .
C35 C351 H35B 109.5 .
H35A C351 H35B 109.5 .
C35 C351 H35C 109.5 .
H35A C351 H35C 109.5 .
H35B C351 H35C 109.5 .
C375 C37 N3 117.2(2) .
C372 C37 N3 113.39(15) .
C375 C37 C374 118.4(6) .
N3 C37 C374 110.6(5) .
C372 C37 C371 120.6(4) .
N3 C37 C371 110.0(3) .
C372 C37 C373 106.2(2) .
N3 C37 C373 105.56(15) .
C371 C37 C373 98.8(4) .
C375 C37 C376 109.6(3) .
N3 C37 C376 104.05(16) .
C374 C37 C376 93.2(6) .
C37 C371 H37A 109.5 .
C37 C371 H37B 109.5 .
H37A C371 H37B 109.5 .
C37 C371 H37C 109.5 .
H37A C371 H37C 109.5 .
H37B C371 H37C 109.5 .
C37 C372 H37D 109.5 .
C37 C372 H37E 109.5 .
H37D C372 H37E 109.5 .
C37 C372 H37F 109.5 .
H37D C372 H37F 109.5 .
H37E C372 H37F 109.5 .
C37 C373 H37G 109.5 .
C37 C373 H37H 109.5 .
H37G C373 H37H 109.5 .
C37 C373 H37I 109.5 .
H37G C373 H37I 109.5 .
H37H C373 H37I 109.5 .
C37 C374 H37J 109.5 .
C37 C374 H37K 109.5 .
H37J C374 H37K 109.5 .
C37 C374 H37L 109.5 .
H37J C374 H37L 109.5 .
H37K C374 H37L 109.5 .
C37 C375 H37M 109.5 .
C37 C375 H37N 109.5 .
H37M C375 H37N 109.5 .
C37 C375 H37O 109.5 .
H37M C375 H37O 109.5 .
H37N C375 H37O 109.5 .
C37 C376 H37P 109.5 .
C37 C376 H37Q 109.5 .
H37P C376 H37Q 109.5 .
C37 C376 H37R 109.5 .
H37P C376 H37R 109.5 .
H37Q C376 H37R 109.5 .

loop_
_geom_bond_atom_site_label_1
_geom_bond_atom_site_label_2
_geom_bond_distance
_geom_bond_site_symmetry_2
V1 N4 1.6933(10) .
V1 N2 1.8842(10) .
V1 N1 1.8881(10) .
V1 N3 1.8896(10) .
P1 N4 1.6530(10) .
P1 P1 2.0787(7) 2_755
N1 C11 1.4398(15) .
N1 C17 1.5060(15) .
C11 C12 1.3959(17) .
C11 C16 1.3970(17) .
C12 C13 1.3915(18) .
C12 H12 0.9500 .
C13 C14 1.395(2) .
C13 C131 1.508(2) .
C14 C15 1.389(2) .
C14 H14 0.9500 .
C15 C16 1.3972(17) .
C15 C151 1.509(2) .
C16 H16 0.9500 .
C131 H13A 0.9800 .
C131 H13B 0.9800 .
C131 H13C 0.9800 .
C151 H15A 0.9800 .
C151 H15B 0.9800 .
C151 H15C 0.9800 .
C17 C171 1.5285(19) .
C17 C173 1.5310(19) .
C17 C172 1.532(2) .
C171 H17A 0.9800 .
C171 H17B 0.9800 .
C171 H17C 0.9800 .
C172 H17D 0.9800 .
C172 H17E 0.9800 .
C172 H17F 0.9800 .
C173 H17G 0.9800 .
C173 H17H 0.9800 .
C173 H17I 0.9800 .
N2 C21 1.4396(15) .
N2 C27 1.5054(16) .
C21 C26 1.3942(16) .
C21 C22 1.3952(17) .
C22 C23 1.3939(17) .
C22 H22 0.9500 .
C23 C24 1.3957(18) .
C23 C231 1.5075(18) .
C24 C25 1.3916(18) .
C24 H24 0.9500 .
C25 C26 1.3966(17) .
C25 C251 1.5098(18) .
C26 H26 0.9500 .
C231 H23A 0.9800 .
C231 H23B 0.9800 .
C231 H23C 0.9800 .
C251 H25A 0.9800 .
C251 H25B 0.9800 .
C251 H25C 0.9800 .
C27 C273 1.520(2) .
C27 C271 1.5205(19) .
C27 C272 1.531(2) .
C271 H27A 0.9800 .
C271 H27B 0.9800 .
C271 H27C 0.9800 .
C272 H27D 0.9800 .
C272 H27E 0.9800 .
C272 H27F 0.9800 .
C273 H27G 0.9800 .
C273 H27H 0.9800 .
C273 H27I 0.9800 .
N3 C31 1.4367(15) .
N3 C37 1.5005(16) .
C31 C36 1.3929(19) .
C31 C32 1.3984(19) .
C32 C33 1.392(2) .
C32 H32 0.9500 .
C33 C34 1.386(3) .
C33 C331 1.507(3) .
C34 C35 1.387(3) .
C34 H34 0.9500 .
C35 C36 1.404(2) .
C35 C351 1.509(3) .
C36 H36 0.9500 .
C331 H33A 0.9800 .
C331 H33B 0.9800 .
C331 H33C 0.9800 .
C351 H35A 0.9800 .
C351 H35B 0.9800 .
C351 H35C 0.9800 .
C37 C375 1.391(4) .
C37 C372 1.473(3) .
C37 C374 1.507(7) .
C37 C371 1.517(5) .
C37 C373 1.655(3) .
C37 C376 1.674(4) .
C371 H37A 0.9800 .
C371 H37B 0.9800 .
C371 H37C 0.9800 .
C372 H37D 0.9800 .
C372 H37E 0.9800 .
C372 H37F 0.9800 .
C373 H37G 0.9800 .
C373 H37H 0.9800 .
C373 H37I 0.9800 .
C374 H37J 0.9800 .
C374 H37K 0.9800 .
C374 H37L 0.9800 .
C375 H37M 0.9800 .
C375 H37N 0.9800 .
C375 H37O 0.9800 .
C376 H37P 0.9800 .
C376 H37Q 0.9800 .
C376 H37R 0.9800 .
